data_1565506
loop_
_publ_author_name
'Yan, Hai-Wei'
'Zhao, Ling-Hao'
'Zhang, Xu'
'Yang, Ya-Nan'
'Yuan, Xiang'
'Zhang, Pei-Cheng'

_publ_section_title
;
 Photoinduced Irreversible Intramolecular Proton Transfer of Arnebinones
 B, D, and E: The Case of Photoenolization at the
 <i>p</i>-Benzoquinone-CH<sub>2</sub>/CH-\p System.
;
_journal_issue 11
_journal_name_full 'Journal of natural products'
_journal_page_first 2981
_journal_page_last 2989
_journal_paper_doi 10.1021/acs.jnatprod.1c00830
_journal_volume 84
_journal_year 2021
_chemical_absolute_configuration ad
_chemical_formula_moiety 'C17 H16 O6'
_chemical_formula_sum 'C17 H16 O6'
_chemical_formula_weight 316.30
_space_group_crystal_system monoclinic
_space_group_IT_number 4
_space_group_name_Hall 'P 2yb'
_space_group_name_H-M_alt 'P 1 21 1'
_atom_sites_solution_hydrogens geom
_audit_creation_date 2021-03-08
_audit_creation_method
;
  Olex2 1.1
  (compiled 2011.02.15 svn.r1672, GUI svn.r3494)
;
_cell_angle_alpha 90
_cell_angle_beta 97.353(2)
_cell_angle_gamma 90
_cell_formula_units_Z 2
_cell_length_a 6.83225(18)
_cell_length_b 7.31343(17)
_cell_length_c 14.9372(4)
_cell_measurement_reflns_used 2901
_cell_measurement_temperature 112.0(10)
_cell_measurement_theta_max 70.9030
_cell_measurement_theta_min 5.9960
_cell_volume 740.23(3)
_computing_cell_refinement
;
CrysAlisPro, Agilent Technologies,
Version 1.171.37.35 (release 13-08-2014 CrysAlis171 .NET)
(compiled Aug 13 2014,18:06:01)
;
_computing_data_collection
;
CrysAlisPro, Agilent Technologies,
Version 1.171.37.35 (release 13-08-2014 CrysAlis171 .NET)
(compiled Aug 13 2014,18:06:01)
;
_computing_data_reduction
;
CrysAlisPro, Agilent Technologies,
Version 1.171.37.35 (release 13-08-2014 CrysAlis171 .NET)
(compiled Aug 13 2014,18:06:01)
;
_computing_molecular_graphics
;
O. V. Dolomanov, L. J. Bourhis, R. J. Gildea, J. A. K. Howard and H. Puschmann,
OLEX2: a complete structure solution, refinement and analysis program.
J. Appl. Cryst. (2009). 42, 339-341.
;
_computing_publication_material
;
O. V. Dolomanov, L. J. Bourhis, R. J. Gildea, J. A. K. Howard and H. Puschmann,
OLEX2: a complete structure solution, refinement and analysis program.
J. Appl. Cryst. (2009). 42, 339-341.
;
_computing_structure_refinement 'SHELXL-2014/7 (Sheldrick, 2014)'
_computing_structure_solution 'A short history of SHELX (Sheldrick, 2007)/Bruker'
_diffrn_ambient_environment N~2~
_diffrn_ambient_temperature 112.0(10)
_diffrn_detector 'CCD plate'
_diffrn_detector_area_resol_mean 16.0971
_diffrn_detector_type Eos
_diffrn_measured_fraction_theta_full 0.9972
_diffrn_measured_fraction_theta_max 0.9686
_diffrn_measurement_details
;
#__ type_ start__ end____ width___ exp.time_
  1 omega   -4.00   70.00   1.0000    1.0000
omega____ theta____ kappa____ phi______ frames
    -       36.7919  -99.0000  -90.0000 74

#__ type_ start__ end____ width___ exp.time_
  2 omega   -3.00   23.00   1.0000    1.0000
omega____ theta____ kappa____ phi______ frames
    -       36.7919  -99.0000 -150.0000 26

#__ type_ start__ end____ width___ exp.time_
  3 omega   38.00   90.00   1.0000    2.0000
omega____ theta____ kappa____ phi______ frames
    -      108.0000  -30.0000    0.0000 52

#__ type_ start__ end____ width___ exp.time_
  4 omega   71.00   97.00   1.0000    2.0000
omega____ theta____ kappa____ phi______ frames
    -      108.0000  -94.0000  -60.0000 26

#__ type_ start__ end____ width___ exp.time_
  5 omega   59.00   85.00   1.0000    2.0000
omega____ theta____ kappa____ phi______ frames
    -      108.0000  -94.0000 -120.0000 26

#__ type_ start__ end____ width___ exp.time_
  6 omega   44.00  115.00   1.0000    2.0000
omega____ theta____ kappa____ phi______ frames
    -      108.0000 -111.0000 -120.0000 71

#__ type_ start__ end____ width___ exp.time_
  7 omega   42.00   91.00   1.0000    2.0000
omega____ theta____ kappa____ phi______ frames
    -      108.0000  -45.0000 -120.0000 49

#__ type_ start__ end____ width___ exp.time_
  8 omega   45.00   98.00   1.0000    2.0000
omega____ theta____ kappa____ phi______ frames
    -      108.0000  -45.0000 -180.0000 53

#__ type_ start__ end____ width___ exp.time_
  9 omega   40.00   90.00   1.0000    2.0000
omega____ theta____ kappa____ phi______ frames
    -      108.0000  -45.0000  -60.0000 50

#__ type_ start__ end____ width___ exp.time_
 10 omega   55.00  104.00   1.0000    2.0000
omega____ theta____ kappa____ phi______ frames
    -      108.0000  -94.0000   30.0000 49

#__ type_ start__ end____ width___ exp.time_
 11 omega   47.00   89.00   1.0000    2.0000
omega____ theta____ kappa____ phi______ frames
    -      108.0000  -30.0000  120.0000 42

#__ type_ start__ end____ width___ exp.time_
 12 omega   64.00  174.00   1.0000    2.0000
omega____ theta____ kappa____ phi______ frames
    -      108.0000    0.0000  120.0000 110

#__ type_ start__ end____ width___ exp.time_
 13 omega   93.00  150.00   1.0000    2.0000
omega____ theta____ kappa____ phi______ frames
    -      108.0000   61.0000  150.0000 57

#__ type_ start__ end____ width___ exp.time_
 14 omega   82.00  108.00   1.0000    1.0000
omega____ theta____ kappa____ phi______ frames
    -       36.7919  178.0000  120.0000 26

#__ type_ start__ end____ width___ exp.time_
 15 omega   61.00   86.00   1.0000    2.0000
omega____ theta____ kappa____ phi______ frames
    -      108.0000  178.0000   60.0000 25

#__ type_ start__ end____ width___ exp.time_
 16 omega   61.00   86.00   1.0000    1.0000
omega____ theta____ kappa____ phi______ frames
    -       36.7919  178.0000  -30.0000 25

#__ type_ start__ end____ width___ exp.time_
 17 omega   77.00  106.00   1.0000    1.0000
omega____ theta____ kappa____ phi______ frames
    -       36.7919  178.0000 -120.0000 29

#__ type_ start__ end____ width___ exp.time_
 18 omega   42.00   71.00   1.0000    1.0000
omega____ theta____ kappa____ phi______ frames
    -       36.7919   57.0000 -120.0000 29

#__ type_ start__ end____ width___ exp.time_
 19 omega   58.00   90.00   1.0000    1.0000
omega____ theta____ kappa____ phi______ frames
    -       36.7919   57.0000 -180.0000 32

#__ type_ start__ end____ width___ exp.time_
 20 omega  119.00  176.00   1.0000    2.0000
omega____ theta____ kappa____ phi______ frames
    -      108.0000   45.0000 -180.0000 57

#__ type_ start__ end____ width___ exp.time_
 21 omega   42.00  135.00   1.0000    2.0000
omega____ theta____ kappa____ phi______ frames
    -      108.0000  -77.0000   60.0000 93

#__ type_ start__ end____ width___ exp.time_
 22 omega   43.00   73.00   1.0000    1.0000
omega____ theta____ kappa____ phi______ frames
    -       36.7919  -99.0000  150.0000 30

#__ type_ start__ end____ width___ exp.time_
 23 omega   38.00   86.00   1.0000    2.0000
omega____ theta____ kappa____ phi______ frames
    -      108.0000  -30.0000   60.0000 48

#__ type_ start__ end____ width___ exp.time_
 24 omega    1.00   33.00   1.0000    1.0000
omega____ theta____ kappa____ phi______ frames
    -       36.7919  -99.0000  150.0000 32

#__ type_ start__ end____ width___ exp.time_
 25 omega  -32.00   53.00   1.0000    1.0000
omega____ theta____ kappa____ phi______ frames
    -       36.7919  -37.0000   30.0000 85

#__ type_ start__ end____ width___ exp.time_
 26 omega  -28.00   54.00   1.0000    1.0000
omega____ theta____ kappa____ phi______ frames
    -       36.7919  -37.0000  -60.0000 82
;
_diffrn_measurement_device 'four-circle diffractometer'
_diffrn_measurement_device_type 'Xcalibur, Eos, Gemini'
_diffrn_measurement_method '\w scans'
_diffrn_orient_matrix_UB_11 -0.0409958000
_diffrn_orient_matrix_UB_12 -0.1853891000
_diffrn_orient_matrix_UB_13 0.0428569000
_diffrn_orient_matrix_UB_21 0.0954196000
_diffrn_orient_matrix_UB_22 0.0704614000
_diffrn_orient_matrix_UB_23 0.0925990000
_diffrn_orient_matrix_UB_31 -0.2022931000
_diffrn_orient_matrix_UB_32 0.0708310000
_diffrn_orient_matrix_UB_33 0.0200784000
_diffrn_radiation_monochromator graphite
_diffrn_radiation_probe x-ray
_diffrn_radiation_type 'Cu K\a'
_diffrn_radiation_wavelength 1.54184
_diffrn_reflns_av_R_equivalents 0.0235
_diffrn_reflns_av_unetI/netI 0.0300
_diffrn_reflns_Laue_measured_fraction_full 0.997
_diffrn_reflns_Laue_measured_fraction_max 0.979
_diffrn_reflns_limit_h_max 4
_diffrn_reflns_limit_h_min -8
_diffrn_reflns_limit_k_max 8
_diffrn_reflns_limit_k_min -8
_diffrn_reflns_limit_l_max 18
_diffrn_reflns_limit_l_min -17
_diffrn_reflns_number 4580
_diffrn_reflns_point_group_measured_fraction_full 0.996
_diffrn_reflns_point_group_measured_fraction_max 0.969
_diffrn_reflns_theta_full 67.684
_diffrn_reflns_theta_max 71.017
_diffrn_reflns_theta_min 6.533
_diffrn_source 'Enhance (Cu) X-ray Source'
_exptl_absorpt_coefficient_mu 0.909
_exptl_absorpt_correction_T_max 1.00000
_exptl_absorpt_correction_T_min 0.93114
_exptl_absorpt_correction_type multi-scan
_exptl_absorpt_process_details
;
CrysAlisPro, Agilent Technologies,
Version 1.171.37.35 (release 13-08-2014 CrysAlis171 .NET)
(compiled Aug 13 2014,18:06:01)
Empirical absorption correction using spherical harmonics,
 implemented in SCALE3 ABSPACK scaling algorithm.
;
_exptl_crystal_density_diffrn 1.419
_exptl_crystal_description block
_exptl_crystal_F_000 332
_exptl_crystal_size_max 0.230
_exptl_crystal_size_mid 0.220
_exptl_crystal_size_min 0.140
_refine_diff_density_max 0.201
_refine_diff_density_min -0.144
_refine_diff_density_rms 0.037
_refine_ls_abs_structure_details
;
 Flack x determined using 1204 quotients [(I+)-(I-)]/[(I+)+(I-)]
 (Parsons, Flack and Wagner, Acta Cryst. B69 (2013) 249-259).
;
_refine_ls_abs_structure_Flack -0.11(14)
_refine_ls_extinction_method none
_refine_ls_goodness_of_fit_ref 1.052
_refine_ls_hydrogen_treatment constr
_refine_ls_matrix_type full
_refine_ls_number_parameters 210
_refine_ls_number_reflns 2771
_refine_ls_number_restraints 1
_refine_ls_restrained_S_all 1.052
_refine_ls_R_factor_all 0.0287
_refine_ls_R_factor_gt 0.0284
_refine_ls_shift/su_max 0.001
_refine_ls_shift/su_mean 0.000
_refine_ls_structure_factor_coef Fsqd
_refine_ls_weighting_details 'w=1/[\s^2^(Fo^2^)+(0.0489P)^2^+0.0444P] where P=(Fo^2^+2Fc^2^)/3'
_refine_ls_weighting_scheme calc
_refine_ls_wR_factor_gt 0.0762
_refine_ls_wR_factor_ref 0.0766
_reflns_Friedel_coverage 0.824
_reflns_Friedel_fraction_full 0.995
_reflns_Friedel_fraction_max 0.956
_reflns_number_gt 2730
_reflns_number_total 2771
_reflns_threshold_expression 'I > 2\s(I)'
_cod_data_source_file np1c00830_si_003.cif
_cod_data_source_block exp_7041
_cod_database_code 1565506
_shelx_shelxl_version_number 2014/7
_shelx_space_group_comment
;
The symmetry employed for this shelxl refinement is uniquely defined
by the following loop, which should always be used as a source of
symmetry information in preference to the above space-group names.
They are only intended as comments.
;
_shelx_estimated_absorpt_t_max 0.883
_shelx_estimated_absorpt_t_min 0.818
_reflns_odcompleteness_completeness 99.72
_reflns_odcompleteness_iscentric 1
_reflns_odcompleteness_theta 66.97

loop_
_space_group_symop_operation_xyz
'x, y, z'
'-x, y+1/2, -z'

loop_
_atom_site_label
_atom_site_type_symbol
_atom_site_fract_x
_atom_site_fract_y
_atom_site_fract_z
_atom_site_U_iso_or_equiv
_atom_site_adp_type
_atom_site_occupancy
_atom_site_site_symmetry_order
_atom_site_calc_flag
_atom_site_refinement_flags_posn
_atom_site_refinement_flags_adp
_atom_site_refinement_flags_occupancy
_atom_site_disorder_assembly
_atom_site_disorder_group
O18 O 0.4758(2) 0.9606(2) 0.17947(10) 0.0230(3) Uani 1 1 d . . . . .
O23 O 0.8359(2) 0.7815(2) 0.45735(9) 0.0205(3) Uani 1 1 d . . . . .
O22 O -0.2430(2) 0.3988(2) 0.28082(11) 0.0274(4) Uani 1 1 d . . . . .
O20 O 0.0581(2) 0.4711(2) 0.34800(9) 0.0190(3) Uani 1 1 d . . . . .
O21 O 0.1496(2) 0.1218(2) 0.29157(10) 0.0221(3) Uani 1 1 d . . . . .
O19 O 0.5470(2) 0.5559(2) 0.47452(10) 0.0253(3) Uani 1 1 d . . . . .
C1 C 0.5015(3) 0.8589(3) 0.24520(13) 0.0174(4) Uani 1 1 d . . . . .
C11 C 0.1514(3) 0.4264(3) 0.05540(13) 0.0175(4) Uani 1 1 d . . . . .
H7 H 0.2016 0.3647 0.0089 0.021 Uiso 1 1 calc R U . . .
C9 C -0.0408(3) 0.2026(3) 0.13794(14) 0.0211(4) Uani 1 1 d . . . . .
H5A H -0.1727 0.1545 0.1395 0.025 Uiso 1 1 calc R U . . .
H5B H 0.0387 0.1073 0.1154 0.025 Uiso 1 1 calc R U . . .
C6 C 0.2648(3) 0.4243(3) 0.34119(13) 0.0163(4) Uani 1 1 d . . . . .
H1 H 0.3218 0.3674 0.3980 0.020 Uiso 1 1 calc R U . . .
C4 C 0.5403(3) 0.6338(3) 0.40289(13) 0.0162(4) Uani 1 1 d . . . . .
C2 C 0.6676(3) 0.8837(3) 0.31486(14) 0.0198(4) Uani 1 1 d . . . . .
H14 H 0.7601 0.9744 0.3083 0.024 Uiso 1 1 calc R U . . .
C5 C 0.3834(3) 0.5934(3) 0.32577(12) 0.0149(4) Uani 1 1 d . . . . .
C3 C 0.6899(3) 0.7771(3) 0.38899(13) 0.0174(4) Uani 1 1 d . . . . .
C14 C 0.3612(3) 0.7002(3) 0.25186(13) 0.0150(4) Uani 1 1 d . . . . .
C13 C 0.2042(3) 0.6765(3) 0.17168(13) 0.0158(4) Uani 1 1 d . . . . .
H9A H 0.1684 0.7960 0.1466 0.019 Uiso 1 1 calc R U . . .
H9B H 0.0876 0.6240 0.1924 0.019 Uiso 1 1 calc R U . . .
C15 C -0.0675(3) 0.3794(3) 0.28654(12) 0.0181(4) Uani 1 1 d . . . . .
C12 C 0.2671(3) 0.5555(3) 0.09731(12) 0.0163(4) Uani 1 1 d . . . . .
C7 C 0.2545(3) 0.2822(3) 0.26705(13) 0.0166(4) Uani 1 1 d . . . . .
H2 H 0.3587 0.2727 0.2279 0.020 Uiso 1 1 calc R U . . .
C16 C 0.4686(3) 0.5921(3) 0.07110(14) 0.0227(4) Uani 1 1 d . . . . .
H16A H 0.4898 0.5154 0.0211 0.034 Uiso 1 1 calc R U . . .
H16B H 0.5669 0.5661 0.1214 0.034 Uiso 1 1 calc R U . . .
H16C H 0.4779 0.7181 0.0541 0.034 Uiso 1 1 calc R U . . .
C10 C -0.0504(3) 0.3688(3) 0.07444(13) 0.0205(4) Uani 1 1 d . . . . .
H6A H -0.1307 0.3385 0.0180 0.025 Uiso 1 1 calc R U . . .
H6B H -0.1130 0.4700 0.1017 0.025 Uiso 1 1 calc R U . . .
C8 C 0.0469(3) 0.2564(3) 0.23104(13) 0.0180(4) Uani 1 1 d . . . . .
C17 C 0.9998(3) 0.9001(3) 0.44669(15) 0.0286(5) Uani 1 1 d . . . . .
H17A H 1.0527 0.8689 0.3922 0.043 Uiso 1 1 calc R U . . .
H17B H 1.1002 0.8855 0.4973 0.043 Uiso 1 1 calc R U . . .
H17C H 0.9556 1.0248 0.4435 0.043 Uiso 1 1 calc R U . . .

loop_
_atom_site_aniso_label
_atom_site_aniso_U_11
_atom_site_aniso_U_22
_atom_site_aniso_U_33
_atom_site_aniso_U_23
_atom_site_aniso_U_13
_atom_site_aniso_U_12
O18 0.0316(8) 0.0171(7) 0.0207(7) 0.0054(6) 0.0049(6) -0.0002(6)
O23 0.0218(7) 0.0252(7) 0.0144(6) -0.0022(6) 0.0021(5) -0.0085(6)
O22 0.0175(7) 0.0340(9) 0.0313(8) -0.0058(7) 0.0060(6) -0.0008(6)
O20 0.0172(7) 0.0239(8) 0.0170(6) -0.0040(6) 0.0067(5) -0.0034(6)
O21 0.0253(7) 0.0162(7) 0.0249(7) 0.0058(6) 0.0043(6) -0.0038(6)
O19 0.0270(8) 0.0327(8) 0.0155(7) 0.0079(6) 0.0000(5) -0.0097(7)
C1 0.0248(10) 0.0129(9) 0.0156(9) 0.0003(7) 0.0070(8) 0.0014(8)
C11 0.0212(9) 0.0184(10) 0.0134(8) -0.0007(7) 0.0039(7) 0.0050(7)
C9 0.0243(10) 0.0203(9) 0.0189(10) -0.0045(8) 0.0036(8) -0.0037(8)
C6 0.0157(8) 0.0194(10) 0.0142(8) 0.0035(7) 0.0039(7) -0.0005(7)
C4 0.0181(9) 0.0174(9) 0.0135(9) 0.0002(7) 0.0042(7) -0.0002(8)
C2 0.0269(10) 0.0159(9) 0.0176(9) -0.0024(7) 0.0064(8) -0.0068(8)
C5 0.0151(8) 0.0152(9) 0.0147(8) -0.0013(7) 0.0038(7) 0.0011(7)
C3 0.0204(9) 0.0182(9) 0.0143(8) -0.0038(8) 0.0049(7) -0.0027(8)
C14 0.0174(9) 0.0133(8) 0.0153(9) -0.0018(7) 0.0055(7) 0.0027(7)
C13 0.0170(9) 0.0158(9) 0.0149(9) 0.0012(7) 0.0032(7) 0.0034(7)
C15 0.0208(10) 0.0194(9) 0.0150(9) 0.0009(8) 0.0055(7) -0.0028(8)
C12 0.0181(9) 0.0196(9) 0.0113(8) 0.0037(7) 0.0022(7) 0.0049(8)
C7 0.0191(9) 0.0123(9) 0.0190(9) 0.0036(8) 0.0046(7) 0.0001(7)
C16 0.0207(10) 0.0270(11) 0.0217(9) -0.0009(8) 0.0077(8) 0.0019(8)
C10 0.0214(9) 0.0225(10) 0.0168(9) -0.0032(8) -0.0002(7) -0.0003(8)
C8 0.0210(9) 0.0144(9) 0.0196(9) 0.0015(8) 0.0060(8) -0.0006(8)
C17 0.0296(11) 0.0355(13) 0.0210(10) -0.0027(9) 0.0037(8) -0.0174(10)

loop_
_atom_type_symbol
_atom_type_description
_atom_type_scat_dispersion_real
_atom_type_scat_dispersion_imag
_atom_type_scat_source
C C 0.0181 0.0091 'International Tables Vol C Tables 4.2.6.8 and 6.1.1.4'
H H 0.0000 0.0000 'International Tables Vol C Tables 4.2.6.8 and 6.1.1.4'
O O 0.0492 0.0322 'International Tables Vol C Tables 4.2.6.8 and 6.1.1.4'

loop_
_geom_angle_atom_site_label_1
_geom_angle_atom_site_label_2
_geom_angle_atom_site_label_3
_geom_angle
_geom_angle_site_symmetry_1
_geom_angle_site_symmetry_3
_geom_angle_publ_flag
C3 O23 C17 116.47(16) . . ?
C15 O20 C6 111.71(15) . . ?
C7 O21 C8 60.60(12) . . ?
O18 C1 C2 121.20(18) . . ?
O18 C1 C14 119.30(18) . . ?
C2 C1 C14 119.45(17) . . ?
C12 C11 H7 116.1 . . ?
C12 C11 C10 127.74(18) . . ?
C10 C11 H7 116.1 . . ?
H5A C9 H5B 108.1 . . ?
C10 C9 H5A 109.6 . . ?
C10 C9 H5B 109.6 . . ?
C8 C9 H5A 109.6 . . ?
C8 C9 H5B 109.6 . . ?
C8 C9 C10 110.25(17) . . ?
O20 C6 H1 108.5 . . ?
O20 C6 C5 111.01(15) . . ?
O20 C6 C7 104.78(15) . . ?
C5 C6 H1 108.5 . . ?
C5 C6 C7 115.21(15) . . ?
C7 C6 H1 108.5 . . ?
O19 C4 C5 122.00(18) . . ?
O19 C4 C3 120.27(17) . . ?
C3 C4 C5 117.73(16) . . ?
C1 C2 H14 119.5 . . ?
C3 C2 C1 120.90(19) . . ?
C3 C2 H14 119.5 . . ?
C4 C5 C6 112.86(16) . . ?
C14 C5 C6 126.43(17) . . ?
C14 C5 C4 120.70(17) . . ?
O23 C3 C4 111.59(16) . . ?
O23 C3 C2 127.60(19) . . ?
C2 C3 C4 120.81(18) . . ?
C5 C14 C1 119.51(17) . . ?
C5 C14 C13 125.28(18) . . ?
C13 C14 C1 115.21(16) . . ?
C14 C13 H9A 108.8 . . ?
C14 C13 H9B 108.8 . . ?
C14 C13 C12 113.95(15) . . ?
H9A C13 H9B 107.7 . . ?
C12 C13 H9A 108.8 . . ?
C12 C13 H9B 108.8 . . ?
O22 C15 O20 122.13(18) . . ?
O22 C15 C8 127.95(19) . . ?
O20 C15 C8 109.92(16) . . ?
C11 C12 C13 123.16(18) . . ?
C11 C12 C16 120.74(18) . . ?
C16 C12 C13 116.08(17) . . ?
O21 C7 C6 110.48(15) . . ?
O21 C7 H2 121.0 . . ?
O21 C7 C8 60.00(12) . . ?
C6 C7 H2 121.0 . . ?
C8 C7 C6 108.04(16) . . ?
C8 C7 H2 121.0 . . ?
C12 C16 H16A 109.5 . . ?
C12 C16 H16B 109.5 . . ?
C12 C16 H16C 109.5 . . ?
H16A C16 H16B 109.5 . . ?
H16A C16 H16C 109.5 . . ?
H16B C16 H16C 109.5 . . ?
C11 C10 C9 111.75(17) . . ?
C11 C10 H6A 109.3 . . ?
C11 C10 H6B 109.3 . . ?
C9 C10 H6A 109.3 . . ?
C9 C10 H6B 109.3 . . ?
H6A C10 H6B 107.9 . . ?
O21 C8 C9 120.28(18) . . ?
O21 C8 C15 107.74(16) . . ?
O21 C8 C7 59.40(12) . . ?
C9 C8 C15 119.62(18) . . ?
C7 C8 C9 129.07(18) . . ?
C7 C8 C15 105.50(16) . . ?
O23 C17 H17A 109.5 . . ?
O23 C17 H17B 109.5 . . ?
O23 C17 H17C 109.5 . . ?
H17A C17 H17B 109.5 . . ?
H17A C17 H17C 109.5 . . ?
H17B C17 H17C 109.5 . . ?

loop_
_geom_bond_atom_site_label_1
_geom_bond_atom_site_label_2
_geom_bond_distance
_geom_bond_site_symmetry_2
_geom_bond_publ_flag
O18 C1 1.226(2) . ?
O23 C3 1.334(2) . ?
O23 C17 1.441(2) . ?
O22 C15 1.200(3) . ?
O20 C6 1.469(2) . ?
O20 C15 1.351(2) . ?
O21 C7 1.446(2) . ?
O21 C8 1.455(2) . ?
O19 C4 1.208(2) . ?
C1 C2 1.450(3) . ?
C1 C14 1.517(3) . ?
C11 H7 0.9300 . ?
C11 C12 1.335(3) . ?
C11 C10 1.503(3) . ?
C9 H5A 0.9700 . ?
C9 H5B 0.9700 . ?
C9 C10 1.538(3) . ?
C9 C8 1.495(3) . ?
C6 H1 0.9800 . ?
C6 C5 1.512(3) . ?
C6 C7 1.514(3) . ?
C4 C5 1.499(3) . ?
C4 C3 1.497(3) . ?
C2 H14 0.9300 . ?
C2 C3 1.347(3) . ?
C5 C14 1.345(3) . ?
C14 C13 1.512(3) . ?
C13 H9A 0.9700 . ?
C13 H9B 0.9700 . ?
C13 C12 1.525(3) . ?
C15 C8 1.508(3) . ?
C12 C16 1.503(3) . ?
C7 H2 0.9800 . ?
C7 C8 1.463(3) . ?
C16 H16A 0.9600 . ?
C16 H16B 0.9600 . ?
C16 H16C 0.9600 . ?
C10 H6A 0.9700 . ?
C10 H6B 0.9700 . ?
C17 H17A 0.9600 . ?
C17 H17B 0.9600 . ?
C17 H17C 0.9600 . ?

loop_
_geom_torsion_atom_site_label_1
_geom_torsion_atom_site_label_2
_geom_torsion_atom_site_label_3
_geom_torsion_atom_site_label_4
_geom_torsion
_geom_torsion_site_symmetry_1
_geom_torsion_site_symmetry_2
_geom_torsion_site_symmetry_3
_geom_torsion_site_symmetry_4
_geom_torsion_publ_flag
O18 C1 C2 C3 176.78(19) . . . . ?
O18 C1 C14 C5 -176.93(18) . . . . ?
O18 C1 C14 C13 3.1(2) . . . . ?
O22 C15 C8 O21 -116.5(2) . . . . ?
O22 C15 C8 C9 25.8(3) . . . . ?
O22 C15 C8 C7 -178.7(2) . . . . ?
O20 C6 C5 C4 114.83(16) . . . . ?
O20 C6 C5 C14 -66.5(2) . . . . ?
O20 C6 C7 O21 -61.66(18) . . . . ?
O20 C6 C7 C8 2.26(19) . . . . ?
O20 C15 C8 O21 63.2(2) . . . . ?
O20 C15 C8 C9 -154.58(18) . . . . ?
O20 C15 C8 C7 0.9(2) . . . . ?
O21 C7 C8 C9 -105.9(2) . . . . ?
O21 C7 C8 C15 101.73(17) . . . . ?
O19 C4 C5 C6 -11.3(3) . . . . ?
O19 C4 C5 C14 169.9(2) . . . . ?
O19 C4 C3 O23 9.5(3) . . . . ?
O19 C4 C3 C2 -170.0(2) . . . . ?
C1 C2 C3 O23 178.64(18) . . . . ?
C1 C2 C3 C4 -1.9(3) . . . . ?
C1 C14 C13 C12 88.9(2) . . . . ?
C6 O20 C15 O22 -179.79(19) . . . . ?
C6 O20 C15 C8 0.5(2) . . . . ?
C6 C5 C14 C1 -176.32(16) . . . . ?
C6 C5 C14 C13 3.6(3) . . . . ?
C6 C7 C8 O21 -103.70(16) . . . . ?
C6 C7 C8 C9 150.4(2) . . . . ?
C6 C7 C8 C15 -2.0(2) . . . . ?
C4 C5 C14 C1 2.2(3) . . . . ?
C4 C5 C14 C13 -177.79(17) . . . . ?
C2 C1 C14 C5 5.3(3) . . . . ?
C2 C1 C14 C13 -174.63(17) . . . . ?
C5 C6 C7 O21 176.07(15) . . . . ?
C5 C6 C7 C8 -120.01(18) . . . . ?
C5 C4 C3 O23 -171.18(16) . . . . ?
C5 C4 C3 C2 9.3(3) . . . . ?
C5 C14 C13 C12 -91.1(2) . . . . ?
C3 C4 C5 C6 169.39(16) . . . . ?
C3 C4 C5 C14 -9.4(3) . . . . ?
C14 C1 C2 C3 -5.5(3) . . . . ?
C14 C13 C12 C11 135.74(19) . . . . ?
C14 C13 C12 C16 -45.7(2) . . . . ?
C15 O20 C6 C5 123.24(17) . . . . ?
C15 O20 C6 C7 -1.7(2) . . . . ?
C12 C11 C10 C9 -95.2(2) . . . . ?
C7 O21 C8 C9 120.2(2) . . . . ?
C7 O21 C8 C15 -97.86(17) . . . . ?
C7 C6 C5 C4 -126.30(17) . . . . ?
C7 C6 C5 C14 52.4(3) . . . . ?
C10 C11 C12 C13 -3.2(3) . . . . ?
C10 C11 C12 C16 178.26(18) . . . . ?
C10 C9 C8 O21 -153.10(17) . . . . ?
C10 C9 C8 C15 69.4(2) . . . . ?
C10 C9 C8 C7 -79.7(3) . . . . ?
C8 O21 C7 C6 99.56(18) . . . . ?
C8 C9 C10 C11 70.3(2) . . . . ?
C17 O23 C3 C4 173.28(17) . . . . ?
C17 O23 C3 C2 -7.2(3) . . . . ?
